data_7718028
loop_
_publ_author_name
'Tziotzi, Thomais G.'
'Agapaki, Eleftheria'
'Charkiolakis, Emmanouil K.'
'Gracia, David'
'Ubach I Cervera, Marc'
'Dalgarno, Scott J.'
'Evangelisti, Marco'
'Brechin, Euan K.'
'Milios, Constantinos J.'

_publ_section_title
;
 Dodecanuclear [NiII8Ln<sub>4</sub>] clusters and rings of corner-sharing
 {NiII2Ln<sub>2</sub>} cubanes (Ln = Dy, Gd, Y); magnetic and
 magnetothermal properties.
;
_journal_issue 11
_journal_name_full 'Dalton transactions (Cambridge, England : 2003)'
_journal_page_first 4664
_journal_page_last 4671
_journal_paper_doi 10.1039/d5dt00175g
_journal_volume 54
_journal_year 2025
_chemical_formula_moiety 'C80 H100 Dy4 N8 Ni8 O36, 6[H2O]'
_chemical_formula_sum 'C80 H112 Dy4 N8 Ni8 O42'
_chemical_formula_weight 2977.45
_space_group_crystal_system monoclinic
_space_group_IT_number 15
_space_group_name_Hall '-C 2yc'
_space_group_name_H-M_alt 'C 1 2/c 1'
_atom_sites_solution_hydrogens mixed
_atom_sites_solution_primary dual
_audit_creation_date 2024-12-13
_audit_creation_method
;
Olex2 1.5
(compiled 2024.01.12 svn.r2f8d729c for OlexSys, GUI svn.r6928)
;
_audit_update_record
;
2024-12-13 deposited with the CCDC.	2025-02-13 downloaded from the CCDC.
;
_cell_angle_alpha 90
_cell_angle_beta 101.165(4)
_cell_angle_gamma 90
_cell_formula_units_Z 4
_cell_length_a 20.9513(16)
_cell_length_b 19.9583(16)
_cell_length_c 25.322(2)
_cell_measurement_reflns_used 9041
_cell_measurement_temperature 195(2)
_cell_measurement_theta_max 27.94
_cell_measurement_theta_min 2.62
_cell_volume 10388.1(14)
_computing_cell_refinement 'SAINT Bruker-AXS, Madison WI'
_computing_data_collection 'Bruker APEX2 Bruker-AXS, Madison WI'
_computing_data_reduction 'SAINT Bruker-AXS, Madison WI'
_computing_molecular_graphics 'Olex2 1.5 (Dolomanov et al., 2009)'
_computing_publication_material 'Olex2 1.5 (Dolomanov et al., 2009)'
_computing_structure_refinement 'SHELXL 2014/7 (Sheldrick, 2015)'
_computing_structure_solution 'SHELXT 2014/5 (Sheldrick, 2014)'
_diffrn_ambient_temperature 195(2)
_diffrn_measured_fraction_theta_full 0.999
_diffrn_measured_fraction_theta_max 0.996
_diffrn_measurement_device_type 'Bruker APEX-II CCD'
_diffrn_measurement_method '\f and \w scans'
_diffrn_radiation_type MoK\a
_diffrn_radiation_wavelength 0.71073
_diffrn_reflns_av_R_equivalents 0.0578
_diffrn_reflns_av_unetI/netI 0.0304
_diffrn_reflns_Laue_measured_fraction_full 0.999
_diffrn_reflns_Laue_measured_fraction_max 0.996
_diffrn_reflns_limit_h_max 27
_diffrn_reflns_limit_h_min -27
_diffrn_reflns_limit_k_max 26
_diffrn_reflns_limit_k_min -26
_diffrn_reflns_limit_l_max 33
_diffrn_reflns_limit_l_min -33
_diffrn_reflns_number 126728
_diffrn_reflns_point_group_measured_fraction_full 0.999
_diffrn_reflns_point_group_measured_fraction_max 0.996
_diffrn_reflns_theta_full 25.242
_diffrn_reflns_theta_max 28.334
_diffrn_reflns_theta_min 2.311
_diffrn_source_current 1.4
_diffrn_source_power 0.07
_diffrn_source_voltage 50.0
_diffrn_standards_number 0
_exptl_absorpt_coefficient_mu 4.338
_exptl_absorpt_correction_T_max 0.7457
_exptl_absorpt_correction_T_min 0.6348
_exptl_absorpt_correction_type multi-scan
_exptl_absorpt_process_details
;
SADABS-2016/2 (Bruker,2016) was used for absorption correction.
wR2(int) was 0.1262 before and 0.0522 after correction.
The Ratio of minimum to maximum transmission is 0.8513.
The \l/2 correction factor is Not present.
;
_exptl_crystal_colour 'clear green'
_exptl_crystal_colour_lustre clear
_exptl_crystal_colour_primary green
_exptl_crystal_density_diffrn 1.904
_exptl_crystal_description Needle
_exptl_crystal_F_000 5888
_exptl_crystal_size_max 0.19
_exptl_crystal_size_mid 0.05
_exptl_crystal_size_min 0.04
_refine_diff_density_max 1.822
_refine_diff_density_min -0.805
_refine_diff_density_rms 0.128
_refine_ls_extinction_method none
_refine_ls_goodness_of_fit_ref 1.018
_refine_ls_hydrogen_treatment constr
_refine_ls_matrix_type full
_refine_ls_number_parameters 626
_refine_ls_number_reflns 12917
_refine_ls_number_restraints 19
_refine_ls_restrained_S_all 1.019
_refine_ls_R_factor_all 0.0579
_refine_ls_R_factor_gt 0.0402
_refine_ls_shift/su_max 0.002
_refine_ls_shift/su_mean 0.000
_refine_ls_structure_factor_coef Fsqd
_refine_ls_weighting_details 'w=1/[\s^2^(Fo^2^)+(0.0502P)^2^+62.0498P] where P=(Fo^2^+2Fc^2^)/3'
_refine_ls_weighting_scheme calc
_refine_ls_wR_factor_gt 0.0972
_refine_ls_wR_factor_ref 0.1076
_reflns_Friedel_coverage 0.000
_reflns_number_gt 9989
_reflns_number_total 12917
_reflns_threshold_expression 'I > 2\s(I)'
_cod_data_source_file d5dt00175g2.cif
_cod_data_source_block 1
_cod_depositor_comments 'Adding full bibliography for 7718028--7718030.cif.'
_cod_database_code 7718028
_shelx_shelxl_version_number 2014/7
_shelx_space_group_comment
;
The symmetry employed for this shelxl refinement is uniquely defined
by the following loop, which should always be used as a source of
symmetry information in preference to the above space-group names.
They are only intended as comments.
;
_shelx_estimated_absorpt_t_max 0.846
_shelx_estimated_absorpt_t_min 0.493
_olex2_refinement_description
;
1. Fixed Uiso
 At 1.2 times of:
  All C(H) groups, All C(H,H) groups, All C(H,H,H,H) groups
 At 1.5 times of:
  All C(H,H,H) groups, All O(H) groups, All O(H,H) groups
2. Restrained distances
 C29-C28 = C29-C28A
 1.54 with sigma of 0.02
 N3-C28 = N3-C28A
 1.45 with sigma of 0.02
3. Rigid body (RIGU) restrains
 N3, C29, C28, C28A
 with sigma for 1-2 distances of 0.002 and sigma for 1-3 distances of 0.002
4. Others
 Fixed Sof: H29A(0.65) H29B(0.65) H29C(0.35) H29D(0.35) C28(0.65) H28A(0.65)
 H28B(0.65) C28A(0.35) H28C(0.35) H28D(0.35)
5.a Rotating group:
 O8(H8A,H8B), O13(H13A,H13B)
5.b Ternary CH refined with riding coordinates:
 O3(H3), O9(H9), O12(H12), O14(H14)
5.c Secondary CH2 refined with riding coordinates:
 C8(H8C,H8D), C9(H9A,H9B), C19(H19A,H19B), C20(H20A,H20B), C29(H29A,H29B),
 C29(H29C,H29D), C37(H37A,H37B), C38(H38A,H38B), C28(H28A,H28B), C28A(H28C,H28D)
5.d Aromatic/amide H refined with riding coordinates:
 C2(H2), C3(H3A), C4(H4), C5(H5), C7(H7), C13(H13), C14(H14A), C15(H15),
 C16(H16), C18(H18), C22(H22), C23(H23), C24(H24), C25(H25), C27(H27), C31(H31),
  C32(H32), C33(H33), C34(H34), C36(H36)
5.e Idealised Me refined as rotating group:
 C11(H11A,H11B,H11C), C40(H40A,H40B,H40C)
;
_smtbx_masks_void_probe_radius 1.2
_smtbx_masks_void_truncation_radius 1.2
_olex2_submission_special_instructions 'No special instructions were received'

loop_
_space_group_symop_operation_xyz
'x, y, z'
'-x, y, -z+1/2'
'x+1/2, y+1/2, z'
'-x+1/2, y+1/2, -z+1/2'
'-x, -y, -z'
'x, -y, z-1/2'
'-x+1/2, -y+1/2, -z'
'x+1/2, -y+1/2, z-1/2'

loop_
_atom_site_label
_atom_site_type_symbol
_atom_site_fract_x
_atom_site_fract_y
_atom_site_fract_z
_atom_site_U_iso_or_equiv
_atom_site_adp_type
_atom_site_occupancy
_atom_site_site_symmetry_order
_atom_site_calc_flag
_atom_site_refinement_flags_posn
_atom_site_refinement_flags_adp
_atom_site_refinement_flags_occupancy
_atom_site_disorder_assembly
_atom_site_disorder_group
Dy1 Dy 0.59170(2) 0.51589(2) 0.78176(2) 0.03502(7) Uani 1 1 d . . . . .
Dy2 Dy 0.59311(2) 0.32080(2) 0.77104(2) 0.03272(7) Uani 1 1 d . . . . .
Ni1 Ni 0.52898(4) 0.62828(3) 0.69813(3) 0.04522(17) Uani 1 1 d . . . . .
Ni2 Ni 0.71487(3) 0.43260(3) 0.75074(3) 0.04264(16) Uani 1 1 d . . . . .
Ni3 Ni 0.68388(3) 0.40129(4) 0.86477(3) 0.04417(17) Uani 1 1 d . . . . .
Ni4 Ni 0.50062(3) 0.20515(3) 0.68771(3) 0.04130(16) Uani 1 1 d . . . . .
O1 O 0.4982(2) 0.6346(2) 0.61869(16) 0.0550(10) Uani 1 1 d . . . . .
O2 O 0.56089(19) 0.62964(17) 0.78035(15) 0.0445(9) Uani 1 1 d . . . . .
O3 O 0.51359(17) 0.52695(17) 0.70152(14) 0.0382(8) Uani 1 1 d . . . . .
H3 H 0.5227 0.5007 0.6702 0.057 Uiso 1 1 calc R U . . .
O4 O 0.6362(2) 0.5774(2) 0.71623(19) 0.0614(12) Uani 1 1 d . . . . .
O5 O 0.7139(2) 0.5144(2) 0.6958(2) 0.0694(13) Uani 1 1 d . . . . .
O6 O 0.7396(2) 0.3756(2) 0.69282(17) 0.0530(10) Uani 1 1 d . . . . .
O7 O 0.69862(17) 0.48545(18) 0.81779(16) 0.0449(9) Uani 1 1 d . . . . .
O8 O 0.61504(19) 0.5584(2) 0.87368(15) 0.0480(9) Uani 1 1 d . . . . .
H8A H 0.6248 0.5250 0.8960 0.072 Uiso 1 1 d R U . . .
H8B H 0.5797 0.5753 0.8815 0.072 Uiso 1 1 d R U . . .
O9 O 0.61510(17) 0.42171(16) 0.72966(14) 0.0365(7) Uani 1 1 d . . . . .
H9 H 0.5968 0.4246 0.6902 0.055 Uiso 1 1 calc R U . . .
O10 O 0.67512(19) 0.4513(2) 0.93098(15) 0.0511(10) Uani 1 1 d . . . . .
O11 O 0.70357(16) 0.35069(17) 0.79917(15) 0.0403(8) Uani 1 1 d . . . . .
O12 O 0.58942(16) 0.41659(16) 0.82695(14) 0.0348(7) Uani 1 1 d . . . . .
H12 H 0.5566 0.4142 0.8508 0.052 Uiso 1 1 calc R U . . .
O13 O 0.65317(19) 0.27533(19) 0.70733(16) 0.0488(9) Uani 1 1 d . . . . .
H13A H 0.6262 0.2622 0.6781 0.073 Uiso 1 1 d R U . . .
H13B H 0.6762 0.3072 0.6958 0.073 Uiso 1 1 d R U . . .
O14 O 0.50787(16) 0.30782(16) 0.69924(14) 0.0348(7) Uani 1 1 d . . . . .
H14 H 0.5117 0.3343 0.6665 0.052 Uiso 1 1 calc R U . . .
O15 O 0.5717(2) 0.1913(2) 0.64679(16) 0.0514(10) Uani 1 1 d . . . . .
O16 O 0.43248(17) 0.20678(16) 0.73639(15) 0.0409(8) Uani 1 1 d . . . . .
O17 O 0.4364(2) 0.2220(2) 0.61148(17) 0.0595(11) Uani 1 1 d . . . . .
O18 O 0.36837(19) 0.2956(2) 0.63524(16) 0.0534(10) Uani 1 1 d . . . . .
N1 N 0.5596(3) 0.7221(2) 0.7030(2) 0.0535(12) Uani 1 1 d . . . . .
N2 N 0.8074(2) 0.4574(3) 0.7804(2) 0.0544(13) Uani 1 1 d . . . . .
N3 N 0.7692(3) 0.3641(3) 0.9003(2) 0.0667(15) Uani 1 1 d D U . . .
N4 N 0.4720(2) 0.1094(2) 0.6768(2) 0.0483(11) Uani 1 1 d . . . . .
C1 C 0.5012(3) 0.6889(3) 0.5888(3) 0.0545(15) Uani 1 1 d . . . . .
C2 C 0.4742(4) 0.6846(4) 0.5335(3) 0.073(2) Uani 1 1 d . . . . .
H2 H 0.4547 0.6439 0.5192 0.088 Uiso 1 1 calc R U . . .
C3 C 0.4755(5) 0.7387(5) 0.4997(3) 0.090(3) Uani 1 1 d . . . . .
H3A H 0.4563 0.7348 0.4626 0.108 Uiso 1 1 calc R U . . .
C4 C 0.5045(4) 0.7983(4) 0.5191(3) 0.080(2) Uani 1 1 d . . . . .
H4 H 0.5057 0.8350 0.4955 0.095 Uiso 1 1 calc R U . . .
C5 C 0.5313(3) 0.8041(4) 0.5723(3) 0.0657(18) Uani 1 1 d . . . . .
H5 H 0.5514 0.8450 0.5855 0.079 Uiso 1 1 calc R U . . .
C6 C 0.5297(3) 0.7497(3) 0.6085(3) 0.0553(15) Uani 1 1 d . . . . .
C7 C 0.5572(3) 0.7629(3) 0.6641(3) 0.0565(16) Uani 1 1 d . . . . .
H7 H 0.5754 0.8061 0.6725 0.068 Uiso 1 1 calc R U . . .
C8 C 0.5861(4) 0.7438(3) 0.7591(3) 0.0647(18) Uani 1 1 d . . . . .
H8C H 0.5524 0.7688 0.7735 0.078 Uiso 1 1 calc R U . . .
H8D H 0.6238 0.7739 0.7596 0.078 Uiso 1 1 calc R U . . .
C9 C 0.6070(3) 0.6826(3) 0.7935(3) 0.0548(15) Uani 1 1 d . . . . .
H9A H 0.6501 0.6674 0.7878 0.066 Uiso 1 1 calc R U . . .
H9B H 0.6110 0.6945 0.8320 0.066 Uiso 1 1 calc R U . . .
C10 C 0.6773(3) 0.5662(3) 0.6890(3) 0.0493(13) Uani 1 1 d . . . . .
C11 C 0.6886(4) 0.6148(4) 0.6467(3) 0.084(2) Uani 1 1 d . . . . .
H11A H 0.6475 0.6366 0.6308 0.126 Uiso 1 1 calc R U . . .
H11B H 0.7057 0.5909 0.6187 0.126 Uiso 1 1 calc R U . . .
H11C H 0.7201 0.6488 0.6631 0.126 Uiso 1 1 calc R U . . .
C12 C 0.7978(3) 0.3755(3) 0.6791(3) 0.0531(15) Uani 1 1 d . . . . .
C13 C 0.8061(4) 0.3399(4) 0.6345(3) 0.074(2) Uani 1 1 d . . . . .
H13 H 0.7708 0.3145 0.6152 0.088 Uiso 1 1 calc R U . . .
C14 C 0.8650(5) 0.3401(5) 0.6168(4) 0.086(3) Uani 1 1 d . . . . .
H14A H 0.8692 0.3154 0.5856 0.103 Uiso 1 1 calc R U . . .
C15 C 0.9172(4) 0.3758(4) 0.6441(4) 0.086(3) Uani 1 1 d . . . . .
H15 H 0.9570 0.3767 0.6314 0.103 Uiso 1 1 calc R U . . .
C16 C 0.9113(4) 0.4096(3) 0.6889(4) 0.074(2) Uani 1 1 d . . . . .
H16 H 0.9481 0.4330 0.7081 0.089 Uiso 1 1 calc R U . . .
C17 C 0.8534(3) 0.4119(3) 0.7086(3) 0.0575(17) Uani 1 1 d . . . . .
C18 C 0.8547(3) 0.4484(3) 0.7569(3) 0.0572(16) Uani 1 1 d . . . . .
H18 H 0.8951 0.4680 0.7731 0.069 Uiso 1 1 calc R U . . .
C19 C 0.8161(3) 0.4952(4) 0.8307(3) 0.0664(18) Uani 1 1 d . . . . .
H19A H 0.8516 0.5283 0.8322 0.080 Uiso 1 1 calc R U . . .
H19B H 0.8277 0.4644 0.8618 0.080 Uiso 1 1 calc R U . . .
C20 C 0.7516(3) 0.5314(3) 0.8330(3) 0.0641(18) Uani 1 1 d . . . . .
H20A H 0.7523 0.5482 0.8699 0.077 Uiso 1 1 calc R U . . .
H20B H 0.7460 0.5702 0.8082 0.077 Uiso 1 1 calc R U . . .
C21 C 0.7205(3) 0.4578(3) 0.9747(2) 0.0519(14) Uani 1 1 d . . . . .
C22 C 0.7101(4) 0.5045(4) 1.0131(3) 0.074(2) Uani 1 1 d . . . . .
H22 H 0.6719 0.5312 1.0064 0.089 Uiso 1 1 calc R U . . .
C23 C 0.7546(5) 0.5124(5) 1.0608(3) 0.095(3) Uani 1 1 d . . . . .
H23 H 0.7461 0.5441 1.0865 0.113 Uiso 1 1 calc R U . . .
C24 C 0.8099(4) 0.4760(5) 1.0713(3) 0.095(3) Uani 1 1 d . . . . .
H24 H 0.8401 0.4822 1.1042 0.114 Uiso 1 1 calc R U . . .
C25 C 0.8223(4) 0.4299(5) 1.0345(3) 0.078(2) Uani 1 1 d . . . . .
H25 H 0.8609 0.4038 1.0424 0.093 Uiso 1 1 calc R U . . .
C26 C 0.7789(3) 0.4205(3) 0.9851(2) 0.0537(15) Uani 1 1 d . . . . .
C27 C 0.7984(3) 0.3745(4) 0.9480(3) 0.0652(18) Uani 1 1 d . . . . .
H27 H 0.8369 0.3494 0.9603 0.078 Uiso 1 1 calc R U . . .
C29 C 0.7544(3) 0.3040(3) 0.8150(3) 0.0545(14) Uani 1 1 d D U . . .
H29A H 0.7762 0.2952 0.7843 0.065 Uiso 0.65 1 calc R U P A 1
H29B H 0.7360 0.2612 0.8249 0.065 Uiso 0.65 1 calc R U P A 1
H29C H 0.7917 0.3174 0.7986 0.065 Uiso 0.35 1 calc R U P B 2
H29D H 0.7394 0.2596 0.8001 0.065 Uiso 0.35 1 calc R U P B 2
C30 C 0.5759(3) 0.1406(3) 0.6141(2) 0.0490(14) Uani 1 1 d . . . . .
C31 C 0.6242(3) 0.1429(4) 0.5827(3) 0.0617(17) Uani 1 1 d . . . . .
H31 H 0.6535 0.1797 0.5865 0.074 Uiso 1 1 calc R U . . .
C32 C 0.6300(4) 0.0923(4) 0.5461(3) 0.077(2) Uani 1 1 d . . . . .
H32 H 0.6631 0.0947 0.5253 0.092 Uiso 1 1 calc R U . . .
C33 C 0.5875(4) 0.0384(5) 0.5400(3) 0.081(2) Uani 1 1 d . . . . .
H33 H 0.5913 0.0042 0.5147 0.097 Uiso 1 1 calc R U . . .
C34 C 0.5401(4) 0.0344(4) 0.5702(3) 0.0665(19) Uani 1 1 d . . . . .
H34 H 0.5111 -0.0027 0.5652 0.080 Uiso 1 1 calc R U . . .
C35 C 0.5332(3) 0.0838(3) 0.6084(2) 0.0525(15) Uani 1 1 d . . . . .
C36 C 0.4847(3) 0.0715(3) 0.6399(3) 0.0533(15) Uani 1 1 d . . . . .
H36 H 0.4598 0.0317 0.6326 0.064 Uiso 1 1 calc R U . . .
C37 C 0.4215(3) 0.0916(3) 0.7075(3) 0.0566(16) Uani 1 1 d . . . . .
H37A H 0.4417 0.0694 0.7416 0.068 Uiso 1 1 calc R U . . .
H37B H 0.3902 0.0599 0.6863 0.068 Uiso 1 1 calc R U . . .
C38 C 0.3864(3) 0.1541(3) 0.7193(3) 0.0514(14) Uani 1 1 d . . . . .
H38A H 0.3553 0.1683 0.6867 0.062 Uiso 1 1 calc R U . . .
H38B H 0.3615 0.1447 0.7480 0.062 Uiso 1 1 calc R U . . .
C39 C 0.3896(3) 0.2633(3) 0.6004(2) 0.0456(13) Uani 1 1 d . . . . .
C40 C 0.3582(4) 0.2712(4) 0.5431(3) 0.078(2) Uani 1 1 d . . . . .
H40A H 0.3822 0.2452 0.5205 0.117 Uiso 1 1 calc R U . . .
H40B H 0.3583 0.3186 0.5331 0.117 Uiso 1 1 calc R U . . .
H40C H 0.3132 0.2550 0.5377 0.117 Uiso 1 1 calc R U . . .
C28 C 0.8032(5) 0.3297(5) 0.8619(4) 0.058(2) Uani 0.65 1 d D U P C 1
H28A H 0.8292 0.2919 0.8802 0.070 Uiso 0.65 1 calc R U P C 1
H28B H 0.8333 0.3614 0.8491 0.070 Uiso 0.65 1 calc R U P C 1
C28A C 0.7783(11) 0.2967(9) 0.8762(6) 0.069(5) Uani 0.35 1 d D U P C 2
H28C H 0.7526 0.2622 0.8909 0.082 Uiso 0.35 1 calc R U P C 2
H28D H 0.8247 0.2835 0.8844 0.082 Uiso 0.35 1 calc R U P C 2

loop_
_atom_site_aniso_label
_atom_site_aniso_U_11
_atom_site_aniso_U_22
_atom_site_aniso_U_33
_atom_site_aniso_U_23
_atom_site_aniso_U_13
_atom_site_aniso_U_12
Dy1 0.03548(13) 0.02900(12) 0.03993(13) -0.00334(9) 0.00563(9) -0.00247(9)
Dy2 0.03174(12) 0.02844(11) 0.03729(12) -0.00061(9) 0.00494(9) 0.00034(9)
Ni1 0.0587(4) 0.0307(3) 0.0464(4) 0.0018(3) 0.0106(3) -0.0068(3)
Ni2 0.0323(3) 0.0383(4) 0.0579(4) -0.0015(3) 0.0102(3) -0.0022(3)
Ni3 0.0371(4) 0.0471(4) 0.0443(4) -0.0049(3) -0.0022(3) 0.0056(3)
Ni4 0.0423(4) 0.0288(3) 0.0520(4) -0.0068(3) 0.0069(3) 0.0006(3)
O1 0.070(3) 0.047(2) 0.049(2) 0.0054(18) 0.013(2) -0.005(2)
O2 0.055(2) 0.0305(18) 0.047(2) -0.0039(15) 0.0090(17) -0.0081(16)
O3 0.043(2) 0.0326(18) 0.0386(18) -0.0022(14) 0.0065(15) -0.0010(15)
O4 0.072(3) 0.053(3) 0.065(3) -0.005(2) 0.025(2) -0.017(2)
O5 0.071(3) 0.055(3) 0.087(3) 0.010(2) 0.030(3) 0.001(2)
O6 0.053(2) 0.052(2) 0.058(2) 0.0039(19) 0.0215(19) 0.0040(19)
O7 0.0316(19) 0.043(2) 0.057(2) -0.0091(17) 0.0019(16) -0.0073(15)
O8 0.053(2) 0.043(2) 0.046(2) -0.0049(17) 0.0045(18) 0.0020(18)
O9 0.0339(18) 0.0333(17) 0.0422(19) -0.0018(14) 0.0074(15) -0.0020(14)
O10 0.052(2) 0.053(2) 0.043(2) -0.0052(18) -0.0040(17) 0.0063(19)
O11 0.0323(18) 0.0365(18) 0.051(2) -0.0028(16) 0.0052(15) 0.0052(15)
O12 0.0319(17) 0.0337(17) 0.0388(18) -0.0016(14) 0.0070(14) -0.0004(13)
O13 0.050(2) 0.046(2) 0.052(2) -0.0076(18) 0.0161(18) -0.0039(18)
O14 0.0361(18) 0.0272(16) 0.0402(18) -0.0004(13) 0.0051(14) 0.0005(13)
O15 0.055(2) 0.046(2) 0.054(2) -0.0139(18) 0.0109(19) 0.0038(18)
O16 0.0411(19) 0.0256(16) 0.055(2) -0.0015(15) 0.0061(16) -0.0046(15)
O17 0.064(3) 0.058(3) 0.054(2) -0.009(2) 0.005(2) 0.003(2)
O18 0.047(2) 0.062(3) 0.049(2) -0.011(2) 0.0053(18) -0.006(2)
N1 0.069(3) 0.036(2) 0.058(3) -0.001(2) 0.019(3) -0.008(2)
N2 0.038(3) 0.048(3) 0.076(4) 0.007(3) 0.007(2) -0.007(2)
N3 0.052(3) 0.082(4) 0.059(3) -0.003(3) -0.005(2) 0.022(3)
N4 0.052(3) 0.034(2) 0.054(3) -0.006(2) -0.001(2) 0.003(2)
C1 0.065(4) 0.047(3) 0.056(4) 0.009(3) 0.021(3) 0.007(3)
C2 0.085(5) 0.072(5) 0.059(4) 0.017(4) 0.007(4) 0.001(4)
C3 0.106(7) 0.094(6) 0.064(5) 0.029(5) 0.002(5) 0.012(5)
C4 0.086(6) 0.078(5) 0.074(5) 0.035(4) 0.016(4) 0.013(4)
C5 0.065(4) 0.060(4) 0.077(5) 0.019(4) 0.026(4) 0.008(3)
C6 0.055(4) 0.050(3) 0.066(4) 0.014(3) 0.026(3) 0.009(3)
C7 0.068(4) 0.036(3) 0.071(4) 0.008(3) 0.027(3) -0.001(3)
C8 0.089(5) 0.038(3) 0.067(4) -0.002(3) 0.016(4) -0.013(3)
C9 0.074(4) 0.034(3) 0.055(3) -0.009(3) 0.008(3) -0.013(3)
C10 0.046(3) 0.041(3) 0.063(4) -0.002(3) 0.015(3) -0.007(2)
C11 0.093(6) 0.071(5) 0.096(6) 0.015(4) 0.043(5) -0.010(4)
C12 0.055(4) 0.048(3) 0.062(4) 0.019(3) 0.026(3) 0.019(3)
C13 0.079(5) 0.074(5) 0.075(5) 0.015(4) 0.032(4) 0.019(4)
C14 0.096(6) 0.085(6) 0.086(6) 0.011(5) 0.042(5) 0.032(5)
C15 0.076(6) 0.069(5) 0.124(8) 0.025(5) 0.050(5) 0.027(4)
C16 0.062(4) 0.056(4) 0.118(7) 0.034(4) 0.047(4) 0.016(3)
C17 0.049(3) 0.038(3) 0.094(5) 0.028(3) 0.033(3) 0.014(3)
C18 0.036(3) 0.048(3) 0.089(5) 0.014(3) 0.014(3) -0.001(3)
C19 0.037(3) 0.077(5) 0.081(5) -0.010(4) 0.002(3) -0.012(3)
C20 0.041(3) 0.050(4) 0.097(5) -0.021(3) 0.000(3) -0.013(3)
C21 0.053(4) 0.057(4) 0.042(3) 0.001(3) 0.002(3) -0.010(3)
C22 0.085(5) 0.079(5) 0.057(4) -0.013(4) 0.007(4) -0.007(4)
C23 0.093(7) 0.132(8) 0.053(4) -0.029(5) -0.002(4) -0.005(6)
C24 0.071(5) 0.154(9) 0.052(4) -0.021(5) -0.007(4) -0.022(6)
C25 0.060(4) 0.114(7) 0.052(4) 0.011(4) -0.008(3) -0.012(4)
C26 0.047(3) 0.065(4) 0.047(3) 0.003(3) 0.005(3) -0.012(3)
C27 0.043(3) 0.084(5) 0.064(4) 0.009(4) -0.002(3) 0.008(3)
C29 0.049(3) 0.047(3) 0.066(3) 0.005(2) 0.007(2) 0.016(2)
C30 0.049(3) 0.053(3) 0.040(3) -0.008(2) -0.004(2) 0.017(3)
C31 0.056(4) 0.069(4) 0.057(4) -0.009(3) 0.001(3) 0.021(3)
C32 0.068(5) 0.092(6) 0.066(5) -0.022(4) 0.004(4) 0.025(4)
C33 0.074(5) 0.096(6) 0.064(4) -0.031(4) -0.006(4) 0.030(5)
C34 0.068(4) 0.056(4) 0.066(4) -0.020(3) -0.010(3) 0.017(3)
C35 0.052(3) 0.047(3) 0.051(3) -0.007(3) -0.011(3) 0.017(3)
C36 0.058(4) 0.035(3) 0.058(4) -0.007(2) -0.012(3) 0.008(3)
C37 0.070(4) 0.035(3) 0.060(4) -0.004(3) 0.000(3) -0.010(3)
C38 0.049(3) 0.036(3) 0.068(4) -0.002(3) 0.009(3) -0.008(2)
C39 0.051(3) 0.043(3) 0.040(3) -0.007(2) 0.003(2) -0.006(3)
C40 0.089(6) 0.085(5) 0.055(4) -0.007(4) -0.002(4) 0.020(4)
C28 0.048(4) 0.057(5) 0.069(4) 0.004(4) 0.010(3) 0.006(3)
C28A 0.063(11) 0.076(6) 0.064(5) 0.004(4) 0.005(4) 0.025(6)

loop_
_atom_type_symbol
_atom_type_description
_atom_type_scat_dispersion_real
_atom_type_scat_dispersion_imag
_atom_type_scat_source
C C 0.0033 0.0016 'International Tables Vol C Tables 4.2.6.8 and 6.1.1.4'
H H 0.0000 0.0000 'International Tables Vol C Tables 4.2.6.8 and 6.1.1.4'
Dy Dy -0.1892 4.4098 'International Tables Vol C Tables 4.2.6.8 and 6.1.1.4'
N N 0.0061 0.0033 'International Tables Vol C Tables 4.2.6.8 and 6.1.1.4'
Ni Ni 0.3393 1.1124 'International Tables Vol C Tables 4.2.6.8 and 6.1.1.4'
O O 0.0106 0.0060 'International Tables Vol C Tables 4.2.6.8 and 6.1.1.4'

loop_
_exptl_crystal_face_index_h
_exptl_crystal_face_index_k
_exptl_crystal_face_index_l
_exptl_crystal_face_perp_dist
-2.00 0.00 0.00 0.0210
-1.00 -1.00 0.00 0.0020
1.00 -1.00 -1.00 0.0110
-1.00 1.00 0.00 0.0310
0.00 0.00 1.00 0.0080
-2.00 0.00 -1.00 0.0320
1.00 1.00 1.00 0.0050

loop_
_geom_angle_atom_site_label_1
_geom_angle_atom_site_label_2
_geom_angle_atom_site_label_3
_geom_angle
_geom_angle_site_symmetry_1
_geom_angle_site_symmetry_3
_geom_angle_publ_flag
O2 Dy1 O3 75.81(12) . . ?
O2 Dy1 O4 68.78(14) . . ?
O2 Dy1 O8 71.51(13) . . ?
O2 Dy1 O9 146.07(12) . . ?
O3 Dy1 O2 69.30(13) 2_656 . ?
O3 Dy1 O3 68.00(14) 2_656 . ?
O3 Dy1 O4 125.84(15) 2_656 . ?
O3 Dy1 O4 69.71(15) . . ?
O3 Dy1 O8 140.13(13) . . ?
O3 Dy1 O8 79.38(13) 2_656 . ?
O3 Dy1 O9 118.29(12) 2_656 . ?
O3 Dy1 O9 77.38(12) . . ?
O4 Dy1 O8 116.80(14) . . ?
O4 Dy1 O9 82.65(13) . . ?
O7 Dy1 O2 119.77(13) . . ?
O7 Dy1 O3 144.64(13) . . ?
O7 Dy1 O3 145.47(13) . 2_656 ?
O7 Dy1 O4 86.06(16) . . ?
O7 Dy1 O8 73.56(13) . . ?
O7 Dy1 O9 74.21(12) . . ?
O9 Dy1 O8 140.63(13) . . ?
O12 Dy1 O2 143.82(12) . . ?
O12 Dy1 O3 115.62(12) . . ?
O12 Dy1 O3 83.08(12) . 2_656 ?
O12 Dy1 O4 146.89(14) . . ?
O12 Dy1 O7 71.98(13) . . ?
O12 Dy1 O8 81.03(12) . . ?
O12 Dy1 O9 67.90(12) . . ?
O9 Dy2 O11 69.74(12) . . ?
O9 Dy2 O12 67.11(12) . . ?
O9 Dy2 O13 81.47(12) . . ?
O9 Dy2 O14 119.55(11) . 2_656 ?
O9 Dy2 O18 124.03(14) . 2_656 ?
O11 Dy2 O12 76.20(12) . . ?
O11 Dy2 O13 71.86(13) . . ?
O11 Dy2 O14 143.78(12) . 2_656 ?
O11 Dy2 O18 68.51(13) . 2_656 ?
O12 Dy2 O13 141.25(13) . . ?
O12 Dy2 O14 76.60(11) . 2_656 ?
O12 Dy2 O18 68.03(13) . 2_656 ?
O14 Dy2 O9 86.19(12) . . ?
O14 Dy2 O11 146.20(12) . . ?
O14 Dy2 O12 116.66(11) . . ?
O14 Dy2 O13 81.64(13) . . ?
O14 Dy2 O13 141.13(12) 2_656 . ?
O14 Dy2 O14 68.81(14) . 2_656 ?
O14 Dy2 O16 72.31(12) . 2_656 ?
O14 Dy2 O18 79.36(13) 2_656 2_656 ?
O14 Dy2 O18 144.64(13) . 2_656 ?
O16 Dy2 O9 149.08(12) 2_656 . ?
O16 Dy2 O11 117.80(12) 2_656 . ?
O16 Dy2 O12 142.53(12) 2_656 . ?
O16 Dy2 O13 73.78(13) 2_656 . ?
O16 Dy2 O14 73.55(12) 2_656 2_656 ?
O16 Dy2 O18 84.50(14) 2_656 2_656 ?
O18 Dy2 O13 117.59(14) 2_656 . ?
O1 Ni1 Dy1 94.94(12) . 2_656 ?
O1 Ni1 O2 97.63(17) . 2_656 ?
O1 Ni1 O2 175.62(15) . . ?
O1 Ni1 O3 94.69(15) . . ?
O2 Ni1 Dy1 87.91(10) . 2_656 ?
O2 Ni1 Dy1 40.93(10) 2_656 2_656 ?
O2 Ni1 O2 82.35(16) 2_656 . ?
O3 Ni1 Dy1 40.23(10) . 2_656 ?
O3 Ni1 O2 89.64(14) . . ?
O3 Ni1 O2 80.96(14) . 2_656 ?
N1 Ni1 Dy1 146.67(16) . 2_656 ?
N1 Ni1 O1 92.34(19) . . ?
N1 Ni1 O2 105.86(18) . 2_656 ?
N1 Ni1 O2 83.47(18) . . ?
N1 Ni1 O3 169.49(19) . . ?
O6 Ni2 O5 85.92(18) . . ?
O6 Ni2 O7 172.57(16) . . ?
O6 Ni2 O9 98.26(16) . . ?
O6 Ni2 O11 93.44(15) . . ?
O7 Ni2 O5 99.27(17) . . ?
O7 Ni2 O11 82.09(15) . . ?
O9 Ni2 O5 91.73(17) . . ?
O9 Ni2 O7 86.96(14) . . ?
O9 Ni2 O11 81.08(13) . . ?
O11 Ni2 O5 172.63(17) . . ?
N2 Ni2 O5 86.7(2) . . ?
N2 Ni2 O6 92.7(2) . . ?
N2 Ni2 O7 82.40(19) . . ?
N2 Ni2 O9 168.84(19) . . ?
N2 Ni2 O11 100.67(18) . . ?
O7 Ni3 O18 145.30(14) . 2_656 ?
O10 Ni3 O7 97.05(16) . . ?
O10 Ni3 O11 173.83(16) . . ?
O10 Ni3 O12 94.63(15) . . ?
O10 Ni3 O18 109.12(16) . 2_656 ?
O11 Ni3 O7 82.04(15) . . ?
O11 Ni3 O18 74.23(15) . 2_656 ?
O12 Ni3 O7 81.47(13) . . ?
O12 Ni3 O11 91.28(13) . . ?
O12 Ni3 O18 74.26(13) . 2_656 ?
N3 Ni3 O7 109.6(2) . . ?
N3 Ni3 O10 91.6(2) . . ?
N3 Ni3 O11 83.04(19) . . ?
N3 Ni3 O12 166.6(2) . . ?
N3 Ni3 O18 92.4(2) . 2_656 ?
O14 Ni4 Dy2 45.66(9) . 2_656 ?
O14 Ni4 O16 80.89(13) . 2_656 ?
O14 Ni4 O17 89.32(15) . . ?
O15 Ni4 Dy2 143.72(12) . 2_656 ?
O15 Ni4 O14 99.73(15) . . ?
O15 Ni4 O16 92.49(16) . 2_656 ?
O15 Ni4 O16 171.37(16) . . ?
O15 Ni4 O17 87.47(17) . . ?
O15 Ni4 N4 91.70(19) . . ?
O16 Ni4 Dy2 44.06(9) . 2_656 ?
O16 Ni4 Dy2 91.79(9) 2_656 2_656 ?
O16 Ni4 O14 86.59(13) . . ?
O16 Ni4 O16 82.65(15) . 2_656 ?
O16 Ni4 O17 170.06(15) 2_656 . ?
O16 Ni4 O17 98.55(16) . . ?
O17 Ni4 Dy2 82.47(12) . 2_656 ?
N4 Ni4 Dy2 121.69(15) . 2_656 ?
N4 Ni4 O14 166.86(17) . . ?
N4 Ni4 O16 82.75(18) . . ?
N4 Ni4 O16 105.24(16) . 2_656 ?
N4 Ni4 O17 84.70(18) . . ?
C1 O1 Ni1 125.7(4) . . ?
Ni1 O2 Dy1 92.12(13) . . ?
Ni1 O2 Dy1 104.18(15) 2_656 . ?
Ni1 O2 Ni1 97.63(16) 2_656 . ?
C9 O2 Dy1 122.6(4) . . ?
C9 O2 Ni1 124.0(4) . 2_656 ?
C9 O2 Ni1 108.6(3) . . ?
Dy1 O3 Dy1 110.91(14) 2_656 . ?
Dy1 O3 H3 115.3 . . ?
Dy1 O3 H3 115.3 2_656 . ?
Ni1 O3 Dy1 92.27(13) . . ?
Ni1 O3 Dy1 105.20(15) . 2_656 ?
Ni1 O3 H3 115.3 . . ?
C10 O4 Dy1 135.1(4) . . ?
C10 O5 Ni2 129.3(4) . . ?
C12 O6 Ni2 124.9(4) . . ?
Ni2 O7 Dy1 96.28(14) . . ?
Ni2 O7 Ni3 96.95(15) . . ?
Ni3 O7 Dy1 101.15(14) . . ?
C20 O7 Dy1 125.0(4) . . ?
C20 O7 Ni2 107.6(4) . . ?
C20 O7 Ni3 123.1(4) . . ?
Dy1 O8 H8A 109.4 . . ?
Dy1 O8 H8B 109.3 . . ?
H8A O8 H8B 104.5 . . ?
Dy1 O9 H9 115.1 . . ?
Dy2 O9 Dy1 110.27(14) . . ?
Dy2 O9 H9 115.1 . . ?
Ni2 O9 Dy1 94.57(13) . . ?
Ni2 O9 Dy2 104.49(14) . . ?
Ni2 O9 H9 115.1 . . ?
C21 O10 Ni3 126.0(4) . . ?
Ni2 O11 Dy2 103.71(14) . . ?
Ni3 O11 Dy2 91.70(13) . . ?
Ni3 O11 Ni2 98.85(15) . . ?
C29 O11 Dy2 124.0(3) . . ?
C29 O11 Ni2 121.3(4) . . ?
C29 O11 Ni3 110.7(3) . . ?
Dy1 O12 Dy2 112.93(14) . . ?
Dy1 O12 H12 115.2 . . ?
Dy2 O12 H12 115.2 . . ?
Ni3 O12 Dy1 104.51(14) . . ?
Ni3 O12 Dy2 91.06(12) . . ?
Ni3 O12 H12 115.2 . . ?
Dy2 O13 H13A 110.0 . . ?
Dy2 O13 H13B 109.9 . . ?
H13A O13 H13B 103.9 . . ?
Dy2 O14 Dy2 109.70(14) . 2_656 ?
Dy2 O14 H14 114.9 . . ?
Dy2 O14 H14 114.9 2_656 . ?
Ni4 O14 Dy2 96.09(13) . 2_656 ?
Ni4 O14 Dy2 104.30(14) . . ?
Ni4 O14 H14 114.9 . . ?
C30 O15 Ni4 125.4(4) . . ?
Ni4 O16 Dy2 100.75(13) 2_656 2_656 ?
Ni4 O16 Dy2 98.17(14) . 2_656 ?
Ni4 O16 Ni4 97.32(15) . 2_656 ?
C38 O16 Dy2 123.9(3) . 2_656 ?
C38 O16 Ni4 122.8(3) . 2_656 ?
C38 O16 Ni4 108.2(3) . . ?
C39 O17 Ni4 128.3(4) . . ?
Ni3 O18 Dy2 83.19(13) 2_656 2_656 ?
C39 O18 Dy2 135.2(4) . 2_656 ?
C39 O18 Ni3 133.6(4) . 2_656 ?
C7 N1 Ni1 126.5(5) . . ?
C7 N1 C8 120.4(5) . . ?
C8 N1 Ni1 113.2(4) . . ?
C18 N2 Ni2 125.4(5) . . ?
C18 N2 C19 120.4(5) . . ?
C19 N2 Ni2 113.8(4) . . ?
C27 N3 Ni3 127.0(5) . . ?
C27 N3 C28 119.8(6) . . ?
C27 N3 C28A 117.3(8) . . ?
C28 N3 Ni3 112.5(5) . . ?
C28A N3 Ni3 108.9(8) . . ?
C36 N4 Ni4 124.6(5) . . ?
C36 N4 C37 121.3(5) . . ?
C37 N4 Ni4 112.6(3) . . ?
O1 C1 C2 117.5(6) . . ?
O1 C1 C6 124.5(6) . . ?
C6 C1 C2 118.0(6) . . ?
C1 C2 H2 119.4 . . ?
C3 C2 C1 121.1(8) . . ?
C3 C2 H2 119.4 . . ?
C2 C3 H3A 119.6 . . ?
C2 C3 C4 120.8(8) . . ?
C4 C3 H3A 119.6 . . ?
C3 C4 H4 120.2 . . ?
C5 C4 C3 119.6(7) . . ?
C5 C4 H4 120.2 . . ?
C4 C5 H5 119.4 . . ?
C4 C5 C6 121.1(7) . . ?
C6 C5 H5 119.4 . . ?
C1 C6 C5 119.4(7) . . ?
C1 C6 C7 124.7(6) . . ?
C5 C6 C7 115.9(6) . . ?
N1 C7 C6 126.2(6) . . ?
N1 C7 H7 116.9 . . ?
C6 C7 H7 116.9 . . ?
N1 C8 H8C 109.9 . . ?
N1 C8 H8D 109.9 . . ?
N1 C8 C9 109.1(5) . . ?
H8C C8 H8D 108.3 . . ?
C9 C8 H8C 109.9 . . ?
C9 C8 H8D 109.9 . . ?
O2 C9 C8 110.8(5) . . ?
O2 C9 H9A 109.5 . . ?
O2 C9 H9B 109.5 . . ?
C8 C9 H9A 109.5 . . ?
C8 C9 H9B 109.5 . . ?
H9A C9 H9B 108.1 . . ?
O4 C10 O5 122.8(6) . . ?
O4 C10 C11 120.8(6) . . ?
O5 C10 C11 116.5(6) . . ?
C10 C11 H11A 109.5 . . ?
C10 C11 H11B 109.5 . . ?
C10 C11 H11C 109.5 . . ?
H11A C11 H11B 109.5 . . ?
H11A C11 H11C 109.5 . . ?
H11B C11 H11C 109.5 . . ?
O6 C12 C13 118.9(7) . . ?
O6 C12 C17 123.4(6) . . ?
C13 C12 C17 117.8(6) . . ?
C12 C13 H13 119.2 . . ?
C12 C13 C14 121.5(9) . . ?
C14 C13 H13 119.2 . . ?
C13 C14 H14A 119.7 . . ?
C15 C14 C13 120.7(8) . . ?
C15 C14 H14A 119.7 . . ?
C14 C15 H15 120.4 . . ?
C16 C15 C14 119.3(8) . . ?
C16 C15 H15 120.4 . . ?
C15 C16 H16 118.5 . . ?
C15 C16 C17 123.0(9) . . ?
C17 C16 H16 118.5 . . ?
C16 C17 C12 117.7(7) . . ?
C16 C17 C18 116.7(7) . . ?
C18 C17 C12 125.5(5) . . ?
N2 C18 C17 126.3(6) . . ?
N2 C18 H18 116.8 . . ?
C17 C18 H18 116.8 . . ?
N2 C19 H19A 110.1 . . ?
N2 C19 H19B 110.1 . . ?
N2 C19 C20 108.1(5) . . ?
H19A C19 H19B 108.4 . . ?
C20 C19 H19A 110.1 . . ?
C20 C19 H19B 110.1 . . ?
O7 C20 C19 109.1(5) . . ?
O7 C20 H20A 109.9 . . ?
O7 C20 H20B 109.9 . . ?
C19 C20 H20A 109.9 . . ?
C19 C20 H20B 109.9 . . ?
H20A C20 H20B 108.3 . . ?
O10 C21 C22 117.9(6) . . ?
O10 C21 C26 124.2(6) . . ?
C22 C21 C26 117.9(6) . . ?
C21 C22 H22 119.5 . . ?
C23 C22 C21 121.1(8) . . ?
C23 C22 H22 119.5 . . ?
C22 C23 H23 119.4 . . ?
C24 C23 C22 121.2(8) . . ?
C24 C23 H23 119.4 . . ?
C23 C24 H24 120.2 . . ?
C23 C24 C25 119.7(7) . . ?
C25 C24 H24 120.2 . . ?
C24 C25 H25 119.4 . . ?
C24 C25 C26 121.2(8) . . ?
C26 C25 H25 119.4 . . ?
C21 C26 C27 124.3(6) . . ?
C25 C26 C21 118.8(7) . . ?
C25 C26 C27 116.9(7) . . ?
N3 C27 C26 126.0(6) . . ?
N3 C27 H27 117.0 . . ?
C26 C27 H27 117.0 . . ?
O11 C29 H29A 109.4 . . ?
O11 C29 H29B 109.4 . . ?
O11 C29 H29C 108.5 . . ?
O11 C29 H29D 108.5 . . ?
O11 C29 C28 111.1(6) . . ?
O11 C29 C28A 115.3(8) . . ?
H29A C29 H29B 108.0 . . ?
H29C C29 H29D 107.5 . . ?
C28 C29 H29A 109.4 . . ?
C28 C29 H29B 109.4 . . ?
C28A C29 H29C 108.5 . . ?
C28A C29 H29D 108.5 . . ?
O15 C30 C31 118.2(6) . . ?
O15 C30 C35 123.6(6) . . ?
C31 C30 C35 118.3(6) . . ?
C30 C31 H31 119.4 . . ?
C32 C31 C30 121.2(7) . . ?
C32 C31 H31 119.4 . . ?
C31 C32 H32 119.9 . . ?
C33 C32 C31 120.2(8) . . ?
C33 C32 H32 119.9 . . ?
C32 C33 H33 119.9 . . ?
C34 C33 C32 120.2(7) . . ?
C34 C33 H33 119.9 . . ?
C33 C34 H34 119.2 . . ?
C33 C34 C35 121.6(7) . . ?
C35 C34 H34 119.2 . . ?
C34 C35 C30 118.6(7) . . ?
C34 C35 C36 116.2(6) . . ?
C36 C35 C30 125.2(5) . . ?
N4 C36 C35 125.6(6) . . ?
N4 C36 H36 117.2 . . ?
C35 C36 H36 117.2 . . ?
N4 C37 H37A 109.8 . . ?
N4 C37 H37B 109.8 . . ?
N4 C37 C38 109.5(5) . . ?
H37A C37 H37B 108.2 . . ?
C38 C37 H37A 109.8 . . ?
C38 C37 H37B 109.8 . . ?
O16 C38 C37 109.9(5) . . ?
O16 C38 H38A 109.7 . . ?
O16 C38 H38B 109.7 . . ?
C37 C38 H38A 109.7 . . ?
C37 C38 H38B 109.7 . . ?
H38A C38 H38B 108.2 . . ?
O17 C39 C40 117.6(5) . . ?
O18 C39 O17 123.2(5) . . ?
O18 C39 C40 119.1(6) . . ?
C39 C40 H40A 109.5 . . ?
C39 C40 H40B 109.5 . . ?
C39 C40 H40C 109.5 . . ?
H40A C40 H40B 109.5 . . ?
H40A C40 H40C 109.5 . . ?
H40B C40 H40C 109.5 . . ?
N3 C28 C29 109.7(7) . . ?
N3 C28 H28A 109.7 . . ?
N3 C28 H28B 109.7 . . ?
C29 C28 H28A 109.7 . . ?
C29 C28 H28B 109.7 . . ?
H28A C28 H28B 108.2 . . ?
N3 C28A C29 106.4(10) . . ?
N3 C28A H28C 110.5 . . ?
N3 C28A H28D 110.5 . . ?
C29 C28A H28C 110.5 . . ?
C29 C28A H28D 110.5 . . ?
H28C C28A H28D 108.6 . . ?

loop_
_geom_bond_atom_site_label_1
_geom_bond_atom_site_label_2
_geom_bond_distance
_geom_bond_site_symmetry_2
_geom_bond_publ_flag
Dy1 O2 2.359(4) . ?
Dy1 O3 2.336(4) 2_656 ?
Dy1 O3 2.360(3) . ?
Dy1 O4 2.393(4) . ?
Dy1 O7 2.330(4) . ?
Dy1 O8 2.436(4) . ?
Dy1 O9 2.401(3) . ?
Dy1 O12 2.294(3) . ?
Dy2 O9 2.357(3) . ?
Dy2 O11 2.362(3) . ?
Dy2 O12 2.389(3) . ?
Dy2 O13 2.408(4) . ?
Dy2 O14 2.303(3) . ?
Dy2 O14 2.393(3) 2_656 ?
Dy2 O16 2.337(3) 2_656 ?
Dy2 O18 2.407(4) 2_656 ?
Ni1 Dy1 3.4904(8) 2_656 ?
Ni1 O1 1.994(4) . ?
Ni1 O2 2.060(4) . ?
Ni1 O2 2.059(4) 2_656 ?
Ni1 O3 2.052(3) . ?
Ni1 N1 1.976(5) . ?
Ni2 O5 2.144(5) . ?
Ni2 O6 2.003(4) . ?
Ni2 O7 2.082(4) . ?
Ni2 O9 2.066(3) . ?
Ni2 O11 2.084(4) . ?
Ni2 N2 2.001(5) . ?
Ni3 O7 2.115(4) . ?
Ni3 O10 1.990(4) . ?
Ni3 O11 2.053(4) . ?
Ni3 O12 2.048(3) . ?
Ni3 O18 2.376(4) 2_656 ?
Ni3 N3 1.982(5) . ?
Ni4 Dy2 3.3270(7) 2_656 ?
Ni4 O14 2.071(3) . ?
Ni4 O15 1.992(4) . ?
Ni4 O16 2.059(4) . ?
Ni4 O16 2.149(4) 2_656 ?
Ni4 O17 2.155(4) . ?
Ni4 N4 2.006(5) . ?
O1 C1 1.331(7) . ?
O2 Ni1 2.059(4) 2_656 ?
O2 C9 1.427(7) . ?
O3 Dy1 2.336(4) 2_656 ?
O3 H3 1.0000 . ?
O4 C10 1.223(7) . ?
O5 C10 1.278(7) . ?
O6 C12 1.331(7) . ?
O7 C20 1.434(6) . ?
O8 H8A 0.8718 . ?
O8 H8B 0.8715 . ?
O9 H9 1.0000 . ?
O10 C21 1.319(7) . ?
O11 C29 1.413(6) . ?
O12 H12 1.0000 . ?
O13 H13A 0.8807 . ?
O13 H13B 0.8813 . ?
O14 Dy2 2.393(3) 2_656 ?
O14 H14 1.0000 . ?
O15 C30 1.320(6) . ?
O16 Dy2 2.337(3) 2_656 ?
O16 Ni4 2.149(4) 2_656 ?
O16 C38 1.437(6) . ?
O17 C39 1.269(7) . ?
O18 Dy2 2.407(4) 2_656 ?
O18 Ni3 2.376(4) 2_656 ?
O18 C39 1.243(7) . ?
N1 C7 1.271(7) . ?
N1 C8 1.485(8) . ?
N2 C18 1.265(8) . ?
N2 C19 1.461(9) . ?
N3 C27 1.260(8) . ?
N3 C28 1.481(10) . ?
N3 C28A 1.505(15) . ?
N4 C36 1.269(7) . ?
N4 C37 1.471(9) . ?
C1 C2 1.408(9) . ?
C1 C6 1.401(9) . ?
C2 H2 0.9500 . ?
C2 C3 1.381(10) . ?
C3 H3A 0.9500 . ?
C3 C4 1.383(12) . ?
C4 H4 0.9500 . ?
C4 C5 1.359(11) . ?
C5 H5 0.9500 . ?
C5 C6 1.425(9) . ?
C6 C7 1.438(9) . ?
C7 H7 0.9500 . ?
C8 H8C 0.9900 . ?
C8 H8D 0.9900 . ?
C8 C9 1.517(9) . ?
C9 H9A 0.9900 . ?
C9 H9B 0.9900 . ?
C10 C11 1.497(9) . ?
C11 H11A 0.9800 . ?
C11 H11B 0.9800 . ?
C11 H11C 0.9800 . ?
C12 C13 1.375(10) . ?
C12 C17 1.450(10) . ?
C13 H13 0.9500 . ?
C13 C14 1.391(11) . ?
C14 H14A 0.9500 . ?
C14 C15 1.373(13) . ?
C15 H15 0.9500 . ?
C15 C16 1.348(12) . ?
C16 H16 0.9500 . ?
C16 C17 1.398(9) . ?
C17 C18 1.419(10) . ?
C18 H18 0.9500 . ?
C19 H19A 0.9900 . ?
C19 H19B 0.9900 . ?
C19 C20 1.544(9) . ?
C20 H20A 0.9900 . ?
C20 H20B 0.9900 . ?
C21 C22 1.392(9) . ?
C21 C26 1.414(9) . ?
C22 H22 0.9500 . ?
C22 C23 1.384(10) . ?
C23 H23 0.9500 . ?
C23 C24 1.351(12) . ?
C24 H24 0.9500 . ?
C24 C25 1.370(12) . ?
C25 H25 0.9500 . ?
C25 C26 1.408(9) . ?
C26 C27 1.430(10) . ?
C27 H27 0.9500 . ?
C29 H29A 0.9900 . ?
C29 H29B 0.9900 . ?
C29 H29C 0.9900 . ?
C29 H29D 0.9900 . ?
C29 C28 1.502(10) . ?
C29 C28A 1.542(15) . ?
C30 C31 1.404(9) . ?
C30 C35 1.433(9) . ?
C31 H31 0.9500 . ?
C31 C32 1.392(9) . ?
C32 H32 0.9500 . ?
C32 C33 1.385(12) . ?
C33 H33 0.9500 . ?
C33 C34 1.369(11) . ?
C34 H34 0.9500 . ?
C34 C35 1.410(8) . ?
C35 C36 1.430(10) . ?
C36 H36 0.9500 . ?
C37 H37A 0.9900 . ?
C37 H37B 0.9900 . ?
C37 C38 1.509(8) . ?
C38 H38A 0.9900 . ?
C38 H38B 0.9900 . ?
C39 C40 1.482(8) . ?
C40 H40A 0.9800 . ?
C40 H40B 0.9800 . ?
C40 H40C 0.9800 . ?
C28 H28A 0.9900 . ?
C28 H28B 0.9900 . ?
C28A H28C 0.9900 . ?
C28A H28D 0.9900 . ?

loop_
_geom_torsion_atom_site_label_1
_geom_torsion_atom_site_label_2
_geom_torsion_atom_site_label_3
_geom_torsion_atom_site_label_4
_geom_torsion
_geom_torsion_site_symmetry_1
_geom_torsion_site_symmetry_2
_geom_torsion_site_symmetry_3
_geom_torsion_site_symmetry_4
_geom_torsion_publ_flag
Dy1 O2 C9 C8 144.4(4) . . . . ?
Dy1 O4 C10 O5 -8.4(10) . . . . ?
Dy1 O4 C10 C11 173.6(5) . . . . ?
Dy1 O7 C20 C19 -155.1(4) . . . . ?
Dy2 O11 C29 C28 -141.1(5) . . . . ?
Dy2 O11 C29 C28A -101.5(11) . . . . ?
Dy2 O16 C38 C37 156.0(4) 2_656 . . . ?
Dy2 O18 C39 O17 15.2(9) 2_656 . . . ?
Dy2 O18 C39 C40 -166.6(5) 2_656 . . . ?
Ni1 O1 C1 C2 -177.1(5) . . . . ?
Ni1 O1 C1 C6 3.4(9) . . . . ?
Ni1 O2 C9 C8 39.3(6) . . . . ?
Ni1 O2 C9 C8 -74.1(6) 2_656 . . . ?
Ni1 N1 C7 C6 2.3(10) . . . . ?
Ni1 N1 C8 C9 22.4(7) . . . . ?
Ni2 O5 C10 O4 2.2(10) . . . . ?
Ni2 O5 C10 C11 -179.8(5) . . . . ?
Ni2 O6 C12 C13 -172.4(4) . . . . ?
Ni2 O6 C12 C17 7.0(7) . . . . ?
Ni2 O7 C20 C19 -43.8(6) . . . . ?
Ni2 O11 C29 C28 80.9(7) . . . . ?
Ni2 O11 C29 C28A 120.5(11) . . . . ?
Ni2 N2 C18 C17 -8.5(9) . . . . ?
Ni2 N2 C19 C20 -25.1(7) . . . . ?
Ni3 O7 C20 C19 67.2(7) . . . . ?
Ni3 O10 C21 C22 168.4(5) . . . . ?
Ni3 O10 C21 C26 -11.6(9) . . . . ?
Ni3 O11 C29 C28 -34.1(7) . . . . ?
Ni3 O11 C29 C28A 5.6(12) . . . . ?
Ni3 O18 C39 O17 151.9(4) 2_656 . . . ?
Ni3 O18 C39 C40 -29.9(9) 2_656 . . . ?
Ni3 N3 C27 C26 -6.3(12) . . . . ?
Ni3 N3 C28 C29 -26.8(9) . . . . ?
Ni3 N3 C28A C29 42.2(16) . . . . ?
Ni4 O15 C30 C31 171.5(4) . . . . ?
Ni4 O15 C30 C35 -7.7(8) . . . . ?
Ni4 O16 C38 C37 42.4(6) . . . . ?
Ni4 O16 C38 C37 -69.5(6) 2_656 . . . ?
Ni4 O17 C39 O18 -9.5(9) . . . . ?
Ni4 O17 C39 C40 172.3(5) . . . . ?
Ni4 N4 C36 C35 16.0(8) . . . . ?
Ni4 N4 C37 C38 23.3(6) . . . . ?
O1 C1 C2 C3 -179.7(7) . . . . ?
O1 C1 C6 C5 178.5(6) . . . . ?
O1 C1 C6 C7 -2.8(10) . . . . ?
O6 C12 C13 C14 177.3(6) . . . . ?
O6 C12 C17 C16 -177.9(5) . . . . ?
O6 C12 C17 C18 4.0(9) . . . . ?
O10 C21 C22 C23 177.9(7) . . . . ?
O10 C21 C26 C25 -177.2(6) . . . . ?
O10 C21 C26 C27 4.7(10) . . . . ?
O11 C29 C28 N3 40.0(9) . . . . ?
O11 C29 C28A N3 -31.1(18) . . . . ?
O15 C30 C31 C32 -177.9(6) . . . . ?
O15 C30 C35 C34 176.7(5) . . . . ?
O15 C30 C35 C36 -5.4(9) . . . . ?
N1 C8 C9 O2 -40.9(8) . . . . ?
N2 C19 C20 O7 45.8(8) . . . . ?
N4 C37 C38 O16 -43.6(7) . . . . ?
C1 C2 C3 C4 1.1(14) . . . . ?
C1 C6 C7 N1 -0.3(11) . . . . ?
C2 C1 C6 C5 -1.0(9) . . . . ?
C2 C1 C6 C7 177.7(6) . . . . ?
C2 C3 C4 C5 -0.8(14) . . . . ?
C3 C4 C5 C6 -0.4(12) . . . . ?
C4 C5 C6 C1 1.3(10) . . . . ?
C4 C5 C6 C7 -177.5(7) . . . . ?
C5 C6 C7 N1 178.5(6) . . . . ?
C6 C1 C2 C3 -0.1(11) . . . . ?
C7 N1 C8 C9 -158.8(6) . . . . ?
C8 N1 C7 C6 -176.4(6) . . . . ?
C12 C13 C14 C15 0.6(12) . . . . ?
C12 C17 C18 N2 -3.3(10) . . . . ?
C13 C12 C17 C16 1.5(8) . . . . ?
C13 C12 C17 C18 -176.6(6) . . . . ?
C13 C14 C15 C16 1.4(12) . . . . ?
C14 C15 C16 C17 -2.0(12) . . . . ?
C15 C16 C17 C12 0.5(10) . . . . ?
C15 C16 C17 C18 178.8(7) . . . . ?
C16 C17 C18 N2 178.6(6) . . . . ?
C17 C12 C13 C14 -2.0(10) . . . . ?
C18 N2 C19 C20 148.4(6) . . . . ?
C19 N2 C18 C17 178.8(6) . . . . ?
C21 C22 C23 C24 0.9(14) . . . . ?
C21 C26 C27 N3 5.0(12) . . . . ?
C22 C21 C26 C25 2.8(10) . . . . ?
C22 C21 C26 C27 -175.4(7) . . . . ?
C22 C23 C24 C25 -0.4(15) . . . . ?
C23 C24 C25 C26 1.1(14) . . . . ?
C24 C25 C26 C21 -2.3(11) . . . . ?
C24 C25 C26 C27 175.9(8) . . . . ?
C25 C26 C27 N3 -173.1(8) . . . . ?
C26 C21 C22 C23 -2.1(11) . . . . ?
C27 N3 C28 C29 162.1(7) . . . . ?
C27 N3 C28A C29 -164.5(10) . . . . ?
C30 C31 C32 C33 0.2(11) . . . . ?
C30 C35 C36 N4 0.8(9) . . . . ?
C31 C30 C35 C34 -2.5(8) . . . . ?
C31 C30 C35 C36 175.4(5) . . . . ?
C31 C32 C33 C34 -0.6(11) . . . . ?
C32 C33 C34 C35 -0.6(11) . . . . ?
C33 C34 C35 C30 2.2(9) . . . . ?
C33 C34 C35 C36 -175.9(6) . . . . ?
C34 C35 C36 N4 178.8(6) . . . . ?
C35 C30 C31 C32 1.4(9) . . . . ?
C36 N4 C37 C38 -143.2(5) . . . . ?
C37 N4 C36 C35 -179.1(5) . . . . ?
C28 N3 C27 C26 163.3(8) . . . . ?
C28A N3 C27 C26 -154.1(12) . . . . ?

loop_
_smtbx_masks_void_nr
_smtbx_masks_void_average_x
_smtbx_masks_void_average_y
_smtbx_masks_void_average_z
_smtbx_masks_void_volume
_smtbx_masks_void_count_electrons
_smtbx_masks_void_content
1 0.182 0.182 0.000 806.1 128.7 '12 H2O'
2 -0.788 0.788 0.500 806.1 128.7 '12 H2O'
